data_7226934
loop_
_publ_author_name
'Sanmartin, Jesus'
'Gonzalez, Concepcion'
'Briones-Migu\'ens, Luc\'ia'
'Fondo, Matilde'
'Garcia-Deibe, Ana M.'

_publ_section_title
;
 Degradation of the active species in the catalytic system Pd(OAc)2/NEt3
;
_journal_name_full 'RSC Adv.'
_journal_paper_doi 10.1039/C6RA20886J
_journal_year 2016
_chemical_formula_moiety 'C28 H30 N4 O4 Pd S2'
_chemical_formula_sum 'C28 H30 N4 O4 Pd S2'
_chemical_formula_weight 657.08
_space_group_crystal_system monoclinic
_space_group_IT_number 14
_space_group_name_Hall '-P 2ybc'
_space_group_name_H-M_alt 'P 1 21/c 1'
_symmetry_space_group_name_Hall '-P 2ybc'
_symmetry_space_group_name_H-M 'P 1 21/c 1'
_atom_sites_solution_hydrogens mixed
_atom_sites_solution_primary direct
_atom_sites_solution_secondary difmap
_audit_creation_method SHELXL-2016/4
_audit_update_record
;
2016-09-05 deposited with the CCDC.
2016-10-24 downloaded from the CCDC.
;
_cell_angle_alpha 90
_cell_angle_beta 98.652(7)
_cell_angle_gamma 90
_cell_formula_units_Z 2
_cell_length_a 6.8995(15)
_cell_length_b 8.5875(19)
_cell_length_c 22.797(4)
_cell_measurement_reflns_used 1268
_cell_measurement_temperature 100(2)
_cell_measurement_theta_max 21.758
_cell_measurement_theta_min 2.538
_cell_volume 1335.3(5)
_computing_cell_refinement 'BRUKER APEX2'
_computing_data_collection 'BRUKER APEX2'
_computing_structure_refinement 'SHELXL-2016/4 (Sheldrick, 2016)'
_computing_structure_solution 'SHELXS-2016/4 (Sheldrick, 2016)'
_diffrn_ambient_temperature 100(2)
_diffrn_measured_fraction_theta_full 0.999
_diffrn_measured_fraction_theta_max 0.999
_diffrn_measurement_device_type 'Bruker X8 KappaAPEXII'
_diffrn_measurement_method 'omega and phi scans'
_diffrn_radiation_type MoK\a
_diffrn_radiation_wavelength 0.71073
_diffrn_reflns_av_R_equivalents 0.0743
_diffrn_reflns_av_unetI/netI 0.0939
_diffrn_reflns_Laue_measured_fraction_full 0.999
_diffrn_reflns_Laue_measured_fraction_max 0.999
_diffrn_reflns_limit_h_max 8
_diffrn_reflns_limit_h_min -8
_diffrn_reflns_limit_k_max 10
_diffrn_reflns_limit_k_min 0
_diffrn_reflns_limit_l_max 26
_diffrn_reflns_limit_l_min 0
_diffrn_reflns_number 9929
_diffrn_reflns_point_group_measured_fraction_full 0.999
_diffrn_reflns_point_group_measured_fraction_max 0.999
_diffrn_reflns_theta_full 24.707
_diffrn_reflns_theta_max 24.707
_diffrn_reflns_theta_min 1.807
_diffrn_source 'fine-focus sealed tube'
_exptl_absorpt_coefficient_mu 0.895
_exptl_absorpt_correction_T_max 0.965
_exptl_absorpt_correction_T_min 0.701
_exptl_absorpt_correction_type multi-scan
_exptl_absorpt_process_details 'SADABS (Bruker, 2008)'
_exptl_crystal_colour orange
_exptl_crystal_density_diffrn 1.634
_exptl_crystal_description needle
_exptl_crystal_F_000 672
_exptl_crystal_size_max 0.360
_exptl_crystal_size_mid 0.070
_exptl_crystal_size_min 0.040
_refine_diff_density_max 1.388
_refine_diff_density_min -1.466
_refine_diff_density_rms 0.195
_refine_ls_extinction_coef 0.0048(13)
_refine_ls_extinction_expression Fc^*^=kFc[1+0.001xFc^2^\l^3^/sin(2\q)]^-1/4^
_refine_ls_extinction_method 'SHELXL-2016/4 (Sheldrick 2016)'
_refine_ls_goodness_of_fit_ref 1.042
_refine_ls_hydrogen_treatment constr
_refine_ls_matrix_type full
_refine_ls_number_parameters 175
_refine_ls_number_reflns 2264
_refine_ls_number_restraints 0
_refine_ls_restrained_S_all 1.042
_refine_ls_R_factor_all 0.1066
_refine_ls_R_factor_gt 0.0692
_refine_ls_shift/su_max 0.000
_refine_ls_shift/su_mean 0.000
_refine_ls_structure_factor_coef Fsqd
_refine_ls_weighting_details 'w=1/[\s^2^(Fo^2^)+(0.0894P)^2^+4.2760P] where P=(Fo^2^+2Fc^2^)/3'
_refine_ls_weighting_scheme calc
_refine_ls_wR_factor_gt 0.1561
_refine_ls_wR_factor_ref 0.1794
_reflns_Friedel_coverage 0.000
_reflns_number_gt 1593
_reflns_number_total 2264
_reflns_threshold_expression 'I > 2\s(I)'
_cod_data_source_file c6ra20886j2.cif
_cod_data_source_block pdAts_2
_cod_original_cell_volume 1335.4(5)
_cod_database_code 7226934
_shelx_shelxl_version_number 2016/4
_shelx_space_group_comment
;
The symmetry employed for this shelxl refinement is uniquely defined
by the following loop, which should always be used as a source of
symmetry information in preference to the above space-group names.
They are only intended as comments.
;
_shelx_estimated_absorpt_t_min 0.739
_shelx_estimated_absorpt_t_max 0.965

loop_
_space_group_symop_operation_xyz
'x, y, z'
'-x, y+1/2, -z+1/2'
'-x, -y, -z'
'x, -y-1/2, z-1/2'

loop_
_atom_site_label
_atom_site_type_symbol
_atom_site_fract_x
_atom_site_fract_y
_atom_site_fract_z
_atom_site_U_iso_or_equiv
_atom_site_adp_type
_atom_site_occupancy
_atom_site_site_symmetry_order
_atom_site_calc_flag
_atom_site_refinement_flags_posn
_atom_site_refinement_flags_adp
_atom_site_refinement_flags_occupancy
PD1 Pd 0.500000 0.000000 0.000000 0.0192(4) Uani 1 2 d S . P
N1 N 0.6531(9) 0.2004(7) 0.0226(3) 0.0198(16) Uani 1 1 d . . .
H1B H 0.674077 0.248069 -0.017037 0.024 Uiso 1 1 d R U .
H1A H 0.747577 0.186468 0.044063 0.024 Uiso 1 1 d R U .
N2 N 0.2505(9) 0.0911(7) 0.0228(3) 0.0180(15) Uani 1 1 d . . .
C1 C 0.5773(11) 0.3262(9) 0.0558(3) 0.0182(18) Uani 1 1 d . . .
C2 C 0.7062(12) 0.4130(9) 0.0962(4) 0.0207(19) Uani 1 1 d . . .
H2 H 0.841665 0.387403 0.103171 0.025 Uiso 1 1 calc R U .
C3 C 0.6371(12) 0.5354(9) 0.1260(3) 0.023(2) Uani 1 1 d . . .
H3 H 0.725603 0.594158 0.153393 0.027 Uiso 1 1 calc R U .
C4 C 0.4421(13) 0.5737(10) 0.1166(4) 0.026(2) Uani 1 1 d . . .
H4 H 0.395648 0.659695 0.136696 0.031 Uiso 1 1 calc R U .
C5 C 0.3127(11) 0.4852(9) 0.0771(3) 0.0207(18) Uani 1 1 d . . .
H5 H 0.177433 0.511542 0.070940 0.025 Uiso 1 1 calc R U .
C6 C 0.3754(10) 0.3607(9) 0.0469(3) 0.0183(18) Uani 1 1 d . . .
C7 C 0.2287(11) 0.2587(9) 0.0077(4) 0.0210(19) Uani 1 1 d . . .
H7A H 0.094181 0.292474 0.011798 0.025 Uiso 1 1 calc R U .
H7B H 0.246279 0.273525 -0.034223 0.025 Uiso 1 1 calc R U .
S1 S 0.1908(3) 0.0363(2) 0.08467(9) 0.0189(5) Uani 1 1 d . . .
O2 O 0.0239(7) 0.1262(6) 0.0980(2) 0.0229(13) Uani 1 1 d . . .
O1 O 0.1728(8) -0.1310(6) 0.0830(2) 0.0235(13) Uani 1 1 d . . .
C8 C 0.3854(11) 0.0783(9) 0.1433(3) 0.0186(18) Uani 1 1 d . . .
C9 C 0.3695(12) 0.1946(10) 0.1829(3) 0.024(2) Uani 1 1 d . . .
H9 H 0.248969 0.248850 0.181813 0.029 Uiso 1 1 calc R U .
C10 C 0.5324(12) 0.2347(10) 0.2259(4) 0.028(2) Uani 1 1 d . . .
H10 H 0.522866 0.317399 0.252970 0.034 Uiso 1 1 calc R U .
C11 C 0.7063(12) 0.1517(10) 0.2278(4) 0.025(2) Uiso 1 1 d . . .
C12 C 0.7180(12) 0.0332(9) 0.1883(4) 0.024(2) Uani 1 1 d . . .
H12 H 0.837169 -0.023079 0.189767 0.029 Uiso 1 1 calc R U .
C13 C 0.5604(11) -0.0059(10) 0.1464(4) 0.0239(18) Uani 1 1 d . . .
H13 H 0.570343 -0.089482 0.119699 0.029 Uiso 1 1 calc R U .
C110 C 0.8828(13) 0.1969(13) 0.2738(4) 0.044(3) Uani 1 1 d . . .
H11A H 0.920559 0.108233 0.300169 0.066 Uiso 1 1 calc R U .
H11C H 0.847726 0.285378 0.297281 0.066 Uiso 1 1 calc R U .
H11B H 0.992950 0.225884 0.253519 0.066 Uiso 1 1 calc R U .

loop_
_atom_site_aniso_label
_atom_site_aniso_U_11
_atom_site_aniso_U_22
_atom_site_aniso_U_33
_atom_site_aniso_U_23
_atom_site_aniso_U_13
_atom_site_aniso_U_12
PD1 0.0048(5) 0.0293(6) 0.0222(5) -0.0011(4) -0.0017(3) 0.0009(4)
N1 0.005(4) 0.034(4) 0.018(4) 0.004(3) -0.006(3) 0.001(3)
N2 0.007(4) 0.021(4) 0.025(4) -0.003(3) -0.002(3) 0.003(3)
C1 0.011(4) 0.020(4) 0.025(5) 0.000(3) 0.007(4) 0.001(3)
C2 0.005(4) 0.030(5) 0.027(5) 0.003(4) 0.002(4) -0.006(3)
C3 0.018(5) 0.029(5) 0.019(4) -0.008(3) -0.004(4) -0.002(4)
C4 0.025(5) 0.017(4) 0.036(5) 0.005(4) 0.006(4) 0.004(4)
C5 0.009(4) 0.027(5) 0.028(4) 0.010(4) 0.006(3) 0.001(3)
C6 0.002(4) 0.029(5) 0.023(5) 0.002(4) 0.000(3) -0.001(3)
C7 0.004(4) 0.032(5) 0.026(5) 0.000(4) -0.004(3) 0.001(3)
S1 0.0053(10) 0.0303(13) 0.0200(11) 0.0011(8) -0.0013(8) 0.0009(8)
O2 0.005(3) 0.033(3) 0.031(3) -0.003(3) 0.004(2) 0.005(2)
O1 0.011(3) 0.026(3) 0.032(3) 0.002(3) 0.000(3) -0.002(2)
C8 0.003(4) 0.031(5) 0.020(4) 0.003(4) -0.003(3) -0.002(3)
C9 0.009(4) 0.038(5) 0.023(5) -0.002(4) -0.005(4) -0.001(4)
C10 0.024(5) 0.037(5) 0.024(5) -0.009(4) 0.004(4) -0.001(4)
C12 0.006(4) 0.036(5) 0.030(5) 0.009(4) 0.002(4) 0.002(3)
C13 0.014(4) 0.031(5) 0.027(4) 0.008(4) 0.004(3) 0.005(4)
C110 0.019(5) 0.067(7) 0.042(6) -0.015(5) -0.006(4) -0.008(5)

loop_
_atom_type_symbol
_atom_type_description
_atom_type_scat_dispersion_real
_atom_type_scat_dispersion_imag
_atom_type_scat_source
C C 0.0033 0.0016 'International Tables Vol C Tables 4.2.6.8 and 6.1.1.4'
H H 0.0000 0.0000 'International Tables Vol C Tables 4.2.6.8 and 6.1.1.4'
N N 0.0061 0.0033 'International Tables Vol C Tables 4.2.6.8 and 6.1.1.4'
O O 0.0106 0.0060 'International Tables Vol C Tables 4.2.6.8 and 6.1.1.4'
S S 0.1246 0.1234 'International Tables Vol C Tables 4.2.6.8 and 6.1.1.4'
Pd Pd -0.9988 1.0072 'International Tables Vol C Tables 4.2.6.8 and 6.1.1.4'

loop_
_geom_angle_atom_site_label_1
_geom_angle_atom_site_label_2
_geom_angle_atom_site_label_3
_geom_angle
_geom_angle_site_symmetry_1
_geom_angle_site_symmetry_3
N2 PD1 N2 180.0 3_655 .
N2 PD1 N1 87.9(2) 3_655 .
N2 PD1 N1 92.1(2) . .
N2 PD1 N1 92.1(2) 3_655 3_655
N2 PD1 N1 87.9(2) . 3_655
N1 PD1 N1 180.0 . 3_655
C1 N1 PD1 122.8(5) . .
C1 N1 H1B 105.8 . .
PD1 N1 H1B 104.6 . .
C1 N1 H1A 96.9 . .
PD1 N1 H1A 112.8 . .
H1B N1 H1A 114.2 . .
C7 N2 S1 117.4(5) . .
C7 N2 PD1 112.0(5) . .
S1 N2 PD1 117.0(3) . .
C2 C1 C6 120.0(7) . .
C2 C1 N1 119.7(7) . .
C6 C1 N1 120.3(7) . .
C3 C2 C1 120.0(7) . .
C3 C2 H2 120.0 . .
C1 C2 H2 120.0 . .
C4 C3 C2 120.7(7) . .
C4 C3 H3 119.6 . .
C2 C3 H3 119.6 . .
C3 C4 C5 119.3(8) . .
C3 C4 H4 120.4 . .
C5 C4 H4 120.4 . .
C6 C5 C4 121.8(7) . .
C6 C5 H5 119.1 . .
C4 C5 H5 119.1 . .
C5 C6 C1 118.0(7) . .
C5 C6 C7 120.6(7) . .
C1 C6 C7 121.2(7) . .
N2 C7 C6 112.8(6) . .
N2 C7 H7A 109.0 . .
C6 C7 H7A 109.0 . .
N2 C7 H7B 109.0 . .
C6 C7 H7B 109.0 . .
H7A C7 H7B 107.8 . .
O1 S1 O2 117.8(3) . .
O1 S1 N2 107.6(3) . .
O2 S1 N2 110.2(3) . .
O1 S1 C8 105.9(3) . .
O2 S1 C8 105.5(4) . .
N2 S1 C8 109.7(4) . .
C9 C8 C13 120.0(7) . .
C9 C8 S1 121.2(6) . .
C13 C8 S1 118.7(6) . .
C8 C9 C10 120.1(8) . .
C8 C9 H9 119.9 . .
C10 C9 H9 119.9 . .
C11 C10 C9 119.2(8) . .
C11 C10 H10 120.4 . .
C9 C10 H10 120.4 . .
C12 C11 C10 119.7(8) . .
C12 C11 C110 121.3(8) . .
C10 C11 C110 119.0(8) . .
C11 C12 C13 121.3(8) . .
C11 C12 H12 119.4 . .
C13 C12 H12 119.4 . .
C12 C13 C8 119.6(8) . .
C12 C13 H13 120.2 . .
C8 C13 H13 120.2 . .
C11 C110 H11A 109.5 . .
C11 C110 H11C 109.5 . .
H11A C110 H11C 109.5 . .
C11 C110 H11B 109.5 . .
H11A C110 H11B 109.5 . .
H11C C110 H11B 109.5 . .

loop_
_geom_bond_atom_site_label_1
_geom_bond_atom_site_label_2
_geom_bond_distance
_geom_bond_site_symmetry_2
PD1 N2 2.029(6) 3_655
PD1 N2 2.029(6) .
PD1 N1 2.044(6) .
PD1 N1 2.044(6) 3_655
N1 C1 1.460(10) .
N1 H1B 1.0208 .
N1 H1A 0.7639 .
N2 C7 1.482(10) .
N2 S1 1.598(7) .
C1 C2 1.396(11) .
C1 C6 1.409(10) .
C2 C3 1.375(11) .
C2 H2 0.9500 .
C3 C4 1.370(11) .
C3 H3 0.9500 .
C4 C5 1.393(12) .
C4 H4 0.9500 .
C5 C6 1.377(11) .
C5 H5 0.9500 .
C6 C7 1.522(10) .
C7 H7A 0.9900 .
C7 H7B 0.9900 .
S1 O1 1.443(6) .
S1 O2 1.455(5) .
S1 C8 1.782(8) .
C8 C9 1.363(11) .
C8 C13 1.400(11) .
C9 C10 1.417(11) .
C9 H9 0.9500 .
C10 C11 1.391(12) .
C10 H10 0.9500 .
C11 C12 1.371(11) .
C11 C110 1.533(12) .
C12 C13 1.376(11) .
C12 H12 0.9500 .
C13 H13 0.9500 .
C110 H11A 0.9800 .
C110 H11C 0.9800 .
C110 H11B 0.9800 .

loop_
_geom_hbond_atom_site_label_D
_geom_hbond_atom_site_label_H
_geom_hbond_atom_site_label_A
_geom_hbond_distance_DH
_geom_hbond_distance_HA
_geom_hbond_distance_DA
_geom_hbond_angle_DHA
_geom_hbond_site_symmetry_A
N1 H1B O1 1.02 2.21 2.908(8) 124.5 3_655
N1 H1A O2 0.76 2.17 2.930(8) 173.3 1_655
C2 H2 O2 0.95 2.58 3.293(10) 131.8 1_655

loop_
_geom_torsion_atom_site_label_1
_geom_torsion_atom_site_label_2
_geom_torsion_atom_site_label_3
_geom_torsion_atom_site_label_4
_geom_torsion
PD1 N1 C1 C2 145.4(6)
PD1 N1 C1 C6 -35.0(9)
C6 C1 C2 C3 -2.2(12)
N1 C1 C2 C3 177.5(7)
C1 C2 C3 C4 0.1(12)
C2 C3 C4 C5 1.2(12)
C3 C4 C5 C6 -0.5(12)
C4 C5 C6 C1 -1.5(11)
C4 C5 C6 C7 175.4(7)
C2 C1 C6 C5 2.8(11)
N1 C1 C6 C5 -176.8(7)
C2 C1 C6 C7 -174.1(7)
N1 C1 C6 C7 6.3(11)
S1 N2 C7 C6 69.2(8)
PD1 N2 C7 C6 -70.3(7)
C5 C6 C7 N2 -126.3(8)
C1 C6 C7 N2 50.5(10)
C7 N2 S1 O1 164.8(5)
PD1 N2 S1 O1 -57.6(4)
C7 N2 S1 O2 35.2(6)
PD1 N2 S1 O2 172.8(3)
C7 N2 S1 C8 -80.5(6)
PD1 N2 S1 C8 57.1(5)
O1 S1 C8 C9 -135.9(7)
O2 S1 C8 C9 -10.3(8)
N2 S1 C8 C9 108.3(7)
O1 S1 C8 C13 47.1(7)
O2 S1 C8 C13 172.7(6)
N2 S1 C8 C13 -68.7(7)
C13 C8 C9 C10 2.5(12)
S1 C8 C9 C10 -174.4(6)
C8 C9 C10 C11 -1.5(12)
C9 C10 C11 C12 0.3(12)
C9 C10 C11 C110 179.3(8)
C10 C11 C12 C13 0.0(12)
C110 C11 C12 C13 -179.0(8)
C11 C12 C13 C8 1.1(12)
C9 C8 C13 C12 -2.3(12)
S1 C8 C13 C12 174.7(6)
